data_1548926
loop_
_publ_author_name
'Settineri, Nicholas S.'
'Arnold, John'

_publ_section_title
;
 Insertion, protonolysis and photolysis reactivity of a thorium monoalkyl
 amidinate complex.
;
_journal_issue 10
_journal_name_full 'Chemical science'
_journal_page_first 2831
_journal_page_last 2841
_journal_paper_doi 10.1039/c7sc05328b
_journal_volume 9
_journal_year 2018
_chemical_formula_sum 'C33 H58 N6 Th'
_chemical_formula_weight 770.89
_chemical_name_systematic Th(CCtolyl)(BIMA)3
_space_group_crystal_system monoclinic
_space_group_IT_number 14
_space_group_name_Hall '-P 2ybc'
_space_group_name_H-M_alt 'P 1 21/c 1'
_symmetry_space_group_name_Hall '-P 2ybc'
_symmetry_space_group_name_H-M 'P 1 21/c 1'
_atom_sites_solution_hydrogens geom
_atom_sites_solution_primary iterative
_atom_sites_solution_secondary difmap
_audit_creation_method SHELXL-2014/7
_audit_update_record
;
2017-12-14 deposited with the CCDC.
2018-02-16 downloaded from the CCDC.
;
_cell_angle_alpha 90
_cell_angle_beta 110.1048(18)
_cell_angle_gamma 90
_cell_formula_units_Z 4
_cell_length_a 19.0249(9)
_cell_length_b 10.3942(5)
_cell_length_c 19.1330(9)
_cell_measurement_reflns_used 9808
_cell_measurement_temperature 100(2)
_cell_measurement_theta_max 25.40
_cell_measurement_theta_min 2.28
_cell_volume 3553.0(3)
_computing_cell_refinement 'Bruker SAINT'
_computing_data_collection 'Bruker APEX2'
_computing_data_reduction 'Bruker SAINT'
_computing_molecular_graphics Mercury
_computing_publication_material WinGX
_computing_structure_refinement 'SHELXL-2014/7 (Sheldrick, 2014)'
_computing_structure_solution 'SHELXT (Sheldrick 2014)'
_diffrn_ambient_temperature 100(2)
_diffrn_detector_area_resol_mean 8.366
_diffrn_measured_fraction_theta_full 1.000
_diffrn_measured_fraction_theta_max 0.997
_diffrn_measurement_device_type 'Bruker APEX-II CCD'
_diffrn_measurement_method 'phi and omega scans'
_diffrn_radiation_type MoK\a
_diffrn_radiation_wavelength 0.71073
_diffrn_reflns_av_R_equivalents 0.0265
_diffrn_reflns_av_unetI/netI 0.0118
_diffrn_reflns_Laue_measured_fraction_full 1.000
_diffrn_reflns_Laue_measured_fraction_max 0.997
_diffrn_reflns_limit_h_max 22
_diffrn_reflns_limit_h_min -22
_diffrn_reflns_limit_k_max 12
_diffrn_reflns_limit_k_min -12
_diffrn_reflns_limit_l_max 23
_diffrn_reflns_limit_l_min -23
_diffrn_reflns_number 81894
_diffrn_reflns_point_group_measured_fraction_full 1.000
_diffrn_reflns_point_group_measured_fraction_max 0.997
_diffrn_reflns_theta_full 25.000
_diffrn_reflns_theta_max 25.409
_diffrn_reflns_theta_min 2.159
_diffrn_source 'microfocus sealed tube'
_exptl_absorpt_coefficient_mu 4.226
_exptl_absorpt_correction_T_max 0.745
_exptl_absorpt_correction_T_min 0.594
_exptl_absorpt_correction_type multi-scan
_exptl_absorpt_process_details SADABS
_exptl_crystal_colour Colorless
_exptl_crystal_density_diffrn 1.441
_exptl_crystal_description Block
_exptl_crystal_F_000 1552
_exptl_crystal_size_max 0.120
_exptl_crystal_size_mid 0.080
_exptl_crystal_size_min 0.080
_refine_diff_density_max 1.363
_refine_diff_density_min -0.615
_refine_diff_density_rms 0.061
_refine_ls_extinction_method none
_refine_ls_goodness_of_fit_ref 1.102
_refine_ls_hydrogen_treatment constr
_refine_ls_matrix_type full
_refine_ls_number_parameters 377
_refine_ls_number_reflns 6536
_refine_ls_number_restraints 0
_refine_ls_restrained_S_all 1.102
_refine_ls_R_factor_all 0.0170
_refine_ls_R_factor_gt 0.0148
_refine_ls_shift/su_max 0.001
_refine_ls_shift/su_mean 0.000
_refine_ls_structure_factor_coef Fsqd
_refine_ls_weighting_details 'w=1/[\s^2^(Fo^2^)+(0.0106P)^2^+3.8105P] where P=(Fo^2^+2Fc^2^)/3'
_refine_ls_weighting_scheme calc
_refine_ls_wR_factor_gt 0.0320
_refine_ls_wR_factor_ref 0.0329
_reflns_Friedel_coverage 0.000
_reflns_number_gt 6095
_reflns_number_total 6536
_reflns_threshold_expression 'I > 2\s(I)'
_cod_data_source_file c7sc05328b2.cif
_cod_data_source_block Th(CCtolyl)(BIMA)3
_cod_depositor_comments 'Adding full bibliography for 1548917--1548927.cif.'
_cod_database_code 1548926
_shelx_shelxl_version_number 2014/7
_shelx_space_group_comment
;
The symmetry employed for this shelxl refinement is uniquely defined
by the following loop, which should always be used as a source of
symmetry information in preference to the above space-group names.
They are only intended as comments.
;
_shelx_estimated_absorpt_t_min 0.631
_shelx_estimated_absorpt_t_max 0.729

loop_
_space_group_symop_operation_xyz
'x, y, z'
'-x, y+1/2, -z+1/2'
'-x, -y, -z'
'x, -y-1/2, z-1/2'

loop_
_atom_site_label
_atom_site_type_symbol
_atom_site_fract_x
_atom_site_fract_y
_atom_site_fract_z
_atom_site_U_iso_or_equiv
_atom_site_adp_type
_atom_site_occupancy
_atom_site_site_symmetry_order
_atom_site_calc_flag
_atom_site_refinement_flags_posn
_atom_site_refinement_flags_adp
C1 C 0.00681(12) 0.3764(3) 0.34158(13) 0.0295(5) Uani 1 1 d . .
H1A H 0.0245 0.2935 0.3657 0.044 Uiso 1 1 calc R U
H1B H -0.0478 0.3740 0.3178 0.044 Uiso 1 1 calc R U
H1C H 0.0207 0.4451 0.3789 0.044 Uiso 1 1 calc R U
C2 C 0.04239(11) 0.4017(2) 0.28326(11) 0.0198(4) Uani 1 1 d . .
H2 H 0.0253 0.4878 0.2604 0.024 Uiso 1 1 calc R U
C3 C 0.01740(14) 0.3005(3) 0.22287(15) 0.0436(7) Uani 1 1 d . .
H3A H 0.0395 0.3187 0.1846 0.065 Uiso 1 1 calc R U
H3B H -0.0373 0.3017 0.2004 0.065 Uiso 1 1 calc R U
H3C H 0.0338 0.2155 0.2445 0.065 Uiso 1 1 calc R U
C4 C 0.16608(12) 0.4772(2) 0.29080(11) 0.0181(4) Uani 1 1 d . .
C5 C 0.13437(13) 0.5554(3) 0.22012(13) 0.0343(6) Uani 1 1 d . .
H5A H 0.0918 0.5096 0.1850 0.052 Uiso 1 1 calc R U
H5B H 0.1731 0.5679 0.1977 0.052 Uiso 1 1 calc R U
H5C H 0.1177 0.6393 0.2319 0.052 Uiso 1 1 calc R U
C6 C 0.29932(15) 0.6877(2) 0.32765(17) 0.0393(6) Uani 1 1 d . .
H6A H 0.2510 0.7276 0.3002 0.059 Uiso 1 1 calc R U
H6B H 0.3387 0.7285 0.3132 0.059 Uiso 1 1 calc R U
H6C H 0.3103 0.6991 0.3812 0.059 Uiso 1 1 calc R U
C7 C 0.29600(12) 0.5443(2) 0.30949(12) 0.0234(5) Uani 1 1 d . .
H7 H 0.2845 0.5335 0.2547 0.028 Uiso 1 1 calc R U
C8 C 0.37087(12) 0.4809(2) 0.35089(13) 0.0256(5) Uani 1 1 d . .
H8A H 0.3825 0.4910 0.4046 0.038 Uiso 1 1 calc R U
H8B H 0.4102 0.5217 0.3363 0.038 Uiso 1 1 calc R U
H8C H 0.3682 0.3892 0.3384 0.038 Uiso 1 1 calc R U
C9 C 0.24454(14) 0.1650(2) 0.25681(12) 0.0300(5) Uani 1 1 d . .
H9A H 0.2023 0.2231 0.2507 0.045 Uiso 1 1 calc R U
H9B H 0.2342 0.1119 0.2121 0.045 Uiso 1 1 calc R U
H9C H 0.2900 0.2157 0.2643 0.045 Uiso 1 1 calc R U
C10 C 0.25562(12) 0.0791(2) 0.32377(11) 0.0213(5) Uani 1 1 d . .
H10 H 0.2990 0.0206 0.3295 0.026 Uiso 1 1 calc R U
C11 C 0.18653(14) -0.0023(2) 0.31362(14) 0.0345(6) Uani 1 1 d . .
H11A H 0.1958 -0.0596 0.3565 0.052 Uiso 1 1 calc R U
H11B H 0.1752 -0.0537 0.2681 0.052 Uiso 1 1 calc R U
H11C H 0.1440 0.0540 0.3097 0.052 Uiso 1 1 calc R U
C12 C 0.32843(11) 0.13250(19) 0.45393(11) 0.0170(4) Uani 1 1 d . .
C13 C 0.37661(12) 0.0134(2) 0.46642(12) 0.0253(5) Uani 1 1 d . .
H13A H 0.4295 0.0383 0.4851 0.038 Uiso 1 1 calc R U
H13B H 0.3656 -0.0332 0.4193 0.038 Uiso 1 1 calc R U
H13C H 0.3660 -0.0422 0.5029 0.038 Uiso 1 1 calc R U
C14 C 0.46412(13) 0.2828(3) 0.58497(13) 0.0317(6) Uani 1 1 d . .
H14A H 0.4864 0.2423 0.5512 0.048 Uiso 1 1 calc R U
H14B H 0.5000 0.2801 0.6360 0.048 Uiso 1 1 calc R U
H14C H 0.4516 0.3724 0.5700 0.048 Uiso 1 1 calc R U
C15 C 0.39342(12) 0.2105(2) 0.58133(11) 0.0214(5) Uani 1 1 d . .
H15 H 0.4062 0.1178 0.5927 0.026 Uiso 1 1 calc R U
C16 C 0.36084(13) 0.2637(2) 0.63788(12) 0.0286(5) Uani 1 1 d . .
H16A H 0.3475 0.3543 0.6268 0.043 Uiso 1 1 calc R U
H16B H 0.3981 0.2563 0.6880 0.043 Uiso 1 1 calc R U
H16C H 0.3160 0.2146 0.6352 0.043 Uiso 1 1 calc R U
C17 C 0.20070(13) 0.0124(2) 0.53153(14) 0.0286(5) Uani 1 1 d . .
H17A H 0.2143 0.0049 0.4867 0.043 Uiso 1 1 calc R U
H17B H 0.1876 -0.0727 0.5454 0.043 Uiso 1 1 calc R U
H17C H 0.2432 0.0471 0.5724 0.043 Uiso 1 1 calc R U
C18 C 0.13397(12) 0.1022(2) 0.51615(13) 0.0228(5) Uani 1 1 d . .
H18 H 0.1204 0.1080 0.5621 0.027 Uiso 1 1 calc R U
C19 C 0.06654(13) 0.0506(2) 0.45286(14) 0.0306(5) Uani 1 1 d . .
H19A H 0.0238 0.1085 0.4449 0.046 Uiso 1 1 calc R U
H19B H 0.0537 -0.0353 0.4659 0.046 Uiso 1 1 calc R U
H19C H 0.0788 0.0454 0.4072 0.046 Uiso 1 1 calc R U
C20 C 0.12891(11) 0.3357(2) 0.52275(11) 0.0168(4) Uani 1 1 d . .
C21 C 0.08015(12) 0.3276(2) 0.57068(12) 0.0229(5) Uani 1 1 d . .
H21A H 0.0372 0.2716 0.5466 0.034 Uiso 1 1 calc R U
H21B H 0.0623 0.4138 0.5770 0.034 Uiso 1 1 calc R U
H21C H 0.1094 0.2921 0.6195 0.034 Uiso 1 1 calc R U
C22 C 0.17157(13) 0.6211(2) 0.59589(12) 0.0246(5) Uani 1 1 d . .
H22A H 0.1657 0.5617 0.6333 0.037 Uiso 1 1 calc R U
H22B H 0.1542 0.7069 0.6037 0.037 Uiso 1 1 calc R U
H22C H 0.2245 0.6255 0.6006 0.037 Uiso 1 1 calc R U
C23 C 0.12534(12) 0.5732(2) 0.51816(11) 0.0194(4) Uani 1 1 d . .
H23 H 0.0718 0.5661 0.5147 0.023 Uiso 1 1 calc R U
C24 C 0.13032(13) 0.6664(2) 0.45878(12) 0.0256(5) Uani 1 1 d . .
H24A H 0.1828 0.6766 0.4628 0.038 Uiso 1 1 calc R U
H24B H 0.1100 0.7501 0.4659 0.038 Uiso 1 1 calc R U
H24C H 0.1014 0.6327 0.4094 0.038 Uiso 1 1 calc R U
C25 C 0.31806(12) 0.5394(2) 0.51273(12) 0.0220(5) Uani 1 1 d . .
C26 C 0.35633(12) 0.6247(2) 0.55101(12) 0.0192(4) Uani 1 1 d . .
C27 C 0.40226(11) 0.72418(19) 0.59682(11) 0.0174(4) Uani 1 1 d . .
C28 C 0.37411(12) 0.8078(2) 0.63810(12) 0.0222(5) Uani 1 1 d . .
H28 H 0.3237 0.7995 0.6359 0.027 Uiso 1 1 calc R U
C29 C 0.41901(13) 0.9029(2) 0.68226(12) 0.0242(5) Uani 1 1 d . .
H29 H 0.3985 0.9591 0.7094 0.029 Uiso 1 1 calc R U
C30 C 0.49337(12) 0.9177(2) 0.68779(11) 0.0231(5) Uani 1 1 d . .
C31 C 0.54120(14) 1.0220(2) 0.73617(14) 0.0356(6) Uani 1 1 d . .
H31A H 0.5512 1.0011 0.7887 0.053 Uiso 1 1 calc R U
H31B H 0.5148 1.1045 0.7244 0.053 Uiso 1 1 calc R U
H31C H 0.5886 1.0280 0.7269 0.053 Uiso 1 1 calc R U
C32 C 0.52121(12) 0.8340(2) 0.64713(12) 0.0240(5) Uani 1 1 d . .
H32 H 0.5719 0.8418 0.6502 0.029 Uiso 1 1 calc R U
C33 C 0.47689(12) 0.7391(2) 0.60221(12) 0.0209(5) Uani 1 1 d . .
H33 H 0.4975 0.6837 0.5748 0.025 Uiso 1 1 calc R U
N1 N 0.12441(9) 0.40449(17) 0.31849(9) 0.0173(4) Uani 1 1 d . .
N2 N 0.23897(9) 0.47668(17) 0.33115(9) 0.0184(4) Uani 1 1 d . .
N3 N 0.27266(10) 0.15868(16) 0.39061(9) 0.0187(4) Uani 1 1 d . .
N4 N 0.33642(9) 0.22033(16) 0.50703(9) 0.0175(4) Uani 1 1 d . .
N5 N 0.15352(10) 0.23192(16) 0.49784(10) 0.0191(4) Uani 1 1 d . .
N6 N 0.15072(9) 0.44707(16) 0.50240(9) 0.0167(4) Uani 1 1 d . .
Th1 Th 0.23295(2) 0.36088(2) 0.43971(2) 0.01345(3) Uani 1 1 d . .

loop_
_atom_site_aniso_label
_atom_site_aniso_U_11
_atom_site_aniso_U_22
_atom_site_aniso_U_33
_atom_site_aniso_U_23
_atom_site_aniso_U_13
_atom_site_aniso_U_12
C1 0.0152(11) 0.0488(16) 0.0227(12) -0.0039(11) 0.0042(9) -0.0026(10)
C2 0.0137(10) 0.0235(11) 0.0188(10) 0.0004(9) 0.0014(8) 0.0036(9)
C3 0.0214(13) 0.066(2) 0.0398(15) -0.0299(14) 0.0052(11) -0.0047(13)
C4 0.0211(11) 0.0163(10) 0.0171(10) 0.0005(8) 0.0067(9) 0.0050(9)
C5 0.0256(13) 0.0464(16) 0.0292(13) 0.0175(12) 0.0071(10) 0.0071(11)
C6 0.0357(15) 0.0238(13) 0.0620(18) 0.0085(13) 0.0211(13) -0.0027(11)
C7 0.0208(11) 0.0261(12) 0.0245(11) 0.0046(9) 0.0093(9) -0.0020(9)
C8 0.0199(11) 0.0283(13) 0.0294(12) -0.0001(10) 0.0095(10) -0.0025(10)
C9 0.0366(14) 0.0314(13) 0.0206(11) -0.0086(10) 0.0081(10) -0.0052(11)
C10 0.0201(11) 0.0219(11) 0.0196(11) -0.0056(9) 0.0039(9) 0.0028(9)
C11 0.0403(15) 0.0328(14) 0.0300(13) -0.0137(11) 0.0118(11) -0.0125(12)
C12 0.0160(10) 0.0159(10) 0.0194(10) 0.0014(8) 0.0064(8) -0.0003(8)
C13 0.0251(12) 0.0228(12) 0.0255(12) 0.0006(9) 0.0056(10) 0.0071(10)
C14 0.0222(12) 0.0388(15) 0.0261(12) 0.0044(11) -0.0020(10) -0.0037(11)
C15 0.0216(11) 0.0187(11) 0.0174(10) 0.0029(9) -0.0016(9) 0.0012(9)
C16 0.0339(13) 0.0273(13) 0.0198(11) -0.0020(10) 0.0031(10) -0.0024(10)
C17 0.0272(13) 0.0161(11) 0.0404(14) 0.0048(10) 0.0088(11) -0.0014(9)
C18 0.0251(12) 0.0160(11) 0.0303(12) 0.0023(9) 0.0132(10) -0.0025(9)
C19 0.0256(12) 0.0206(12) 0.0454(15) -0.0010(11) 0.0118(11) -0.0041(10)
C20 0.0119(10) 0.0209(11) 0.0148(10) 0.0001(8) 0.0010(8) 0.0007(8)
C21 0.0223(11) 0.0230(12) 0.0260(12) -0.0006(9) 0.0115(9) -0.0014(9)
C22 0.0307(13) 0.0211(12) 0.0226(11) -0.0043(9) 0.0100(10) -0.0011(10)
C23 0.0197(11) 0.0158(11) 0.0220(11) -0.0010(9) 0.0063(9) 0.0041(9)
C24 0.0321(13) 0.0170(11) 0.0243(12) 0.0015(9) 0.0055(10) 0.0057(9)
C25 0.0207(11) 0.0205(11) 0.0225(11) 0.0004(9) 0.0047(9) -0.0006(9)
C26 0.0182(11) 0.0173(11) 0.0203(11) 0.0035(9) 0.0044(9) 0.0025(9)
C27 0.0209(11) 0.0135(10) 0.0148(10) 0.0027(8) 0.0022(8) -0.0007(8)
C28 0.0216(11) 0.0210(11) 0.0243(11) 0.0000(9) 0.0085(9) -0.0014(9)
C29 0.0326(13) 0.0185(11) 0.0206(11) -0.0022(9) 0.0080(10) 0.0012(10)
C30 0.0278(12) 0.0160(11) 0.0177(10) 0.0029(9) -0.0020(9) -0.0006(9)
C31 0.0382(14) 0.0215(12) 0.0338(14) -0.0029(11) -0.0045(11) -0.0039(11)
C32 0.0171(11) 0.0240(12) 0.0267(12) 0.0037(9) 0.0020(9) -0.0012(9)
C33 0.0217(11) 0.0193(11) 0.0204(11) 0.0001(9) 0.0055(9) 0.0026(9)
N1 0.0145(9) 0.0198(9) 0.0162(8) 0.0001(7) 0.0034(7) 0.0031(7)
N2 0.0168(9) 0.0190(9) 0.0191(9) 0.0024(7) 0.0057(7) 0.0010(7)
N3 0.0195(9) 0.0164(9) 0.0172(9) -0.0042(7) 0.0025(7) 0.0024(7)
N4 0.0168(9) 0.0168(9) 0.0161(8) -0.0004(7) 0.0019(7) 0.0010(7)
N5 0.0201(9) 0.0141(9) 0.0239(9) 0.0016(7) 0.0087(8) 0.0003(7)
N6 0.0174(9) 0.0140(9) 0.0177(9) 0.0001(7) 0.0048(7) 0.0015(7)
Th1 0.01363(4) 0.01157(4) 0.01381(4) -0.00035(3) 0.00301(3) 0.00040(3)

loop_
_atom_type_symbol
_atom_type_description
_atom_type_scat_dispersion_real
_atom_type_scat_dispersion_imag
_atom_type_scat_source
C C 0.0033 0.0016 'International Tables Vol C Tables 4.2.6.8 and 6.1.1.4'
H H 0.0000 0.0000 'International Tables Vol C Tables 4.2.6.8 and 6.1.1.4'
N N 0.0061 0.0033 'International Tables Vol C Tables 4.2.6.8 and 6.1.1.4'
Th Th -7.2400 8.8979 'International Tables Vol C Tables 4.2.6.8 and 6.1.1.4'

loop_
_geom_angle_atom_site_label_1
_geom_angle_atom_site_label_2
_geom_angle_atom_site_label_3
_geom_angle
C2 C1 H1A 109.5
C2 C1 H1B 109.5
H1A C1 H1B 109.5
C2 C1 H1C 109.5
H1A C1 H1C 109.5
H1B C1 H1C 109.5
N1 C2 C3 111.62(18)
N1 C2 C1 109.75(17)
C3 C2 C1 109.8(2)
N1 C2 H2 108.5
C3 C2 H2 108.5
C1 C2 H2 108.5
C2 C3 H3A 109.5
C2 C3 H3B 109.5
H3A C3 H3B 109.5
C2 C3 H3C 109.5
H3A C3 H3C 109.5
H3B C3 H3C 109.5
N1 C4 N2 114.21(18)
N1 C4 C5 123.48(19)
N2 C4 C5 122.30(19)
N1 C4 Th1 60.05(10)
N2 C4 Th1 54.74(10)
C5 C4 Th1 171.74(16)
C4 C5 H5A 109.5
C4 C5 H5B 109.5
H5A C5 H5B 109.5
C4 C5 H5C 109.5
H5A C5 H5C 109.5
H5B C5 H5C 109.5
C7 C6 H6A 109.5
C7 C6 H6B 109.5
H6A C6 H6B 109.5
C7 C6 H6C 109.5
H6A C6 H6C 109.5
H6B C6 H6C 109.5
N2 C7 C8 107.23(17)
N2 C7 C6 112.36(19)
C8 C7 C6 110.26(19)
N2 C7 H7 109.0
C8 C7 H7 109.0
C6 C7 H7 109.0
C7 C8 H8A 109.5
C7 C8 H8B 109.5
H8A C8 H8B 109.5
C7 C8 H8C 109.5
H8A C8 H8C 109.5
H8B C8 H8C 109.5
C10 C9 H9A 109.5
C10 C9 H9B 109.5
H9A C9 H9B 109.5
C10 C9 H9C 109.5
H9A C9 H9C 109.5
H9B C9 H9C 109.5
N3 C10 C9 109.26(18)
N3 C10 C11 110.41(18)
C9 C10 C11 110.94(19)
N3 C10 H10 108.7
C9 C10 H10 108.7
C11 C10 H10 108.7
C10 C11 H11A 109.5
C10 C11 H11B 109.5
H11A C11 H11B 109.5
C10 C11 H11C 109.5
H11A C11 H11C 109.5
H11B C11 H11C 109.5
N4 C12 N3 113.46(18)
N4 C12 C13 122.42(18)
N3 C12 C13 124.09(18)
N4 C12 Th1 54.85(10)
N3 C12 Th1 58.63(10)
C13 C12 Th1 175.92(15)
C12 C13 H13A 109.5
C12 C13 H13B 109.5
H13A C13 H13B 109.5
C12 C13 H13C 109.5
H13A C13 H13C 109.5
H13B C13 H13C 109.5
C15 C14 H14A 109.5
C15 C14 H14B 109.5
H14A C14 H14B 109.5
C15 C14 H14C 109.5
H14A C14 H14C 109.5
H14B C14 H14C 109.5
N4 C15 C14 110.99(17)
N4 C15 C16 108.53(17)
C14 C15 C16 110.97(19)
N4 C15 H15 108.8
C14 C15 H15 108.8
C16 C15 H15 108.8
C15 C16 H16A 109.5
C15 C16 H16B 109.5
H16A C16 H16B 109.5
C15 C16 H16C 109.5
H16A C16 H16C 109.5
H16B C16 H16C 109.5
C18 C17 H17A 109.5
C18 C17 H17B 109.5
H17A C17 H17B 109.5
C18 C17 H17C 109.5
H17A C17 H17C 109.5
H17B C17 H17C 109.5
N5 C18 C17 110.23(17)
N5 C18 C19 110.20(18)
C17 C18 C19 110.81(19)
N5 C18 H18 108.5
C17 C18 H18 108.5
C19 C18 H18 108.5
C18 C19 H19A 109.5
C18 C19 H19B 109.5
H19A C19 H19B 109.5
C18 C19 H19C 109.5
H19A C19 H19C 109.5
H19B C19 H19C 109.5
N5 C20 N6 114.66(18)
N5 C20 C21 122.48(18)
N6 C20 C21 122.87(18)
N5 C20 Th1 59.55(10)
N6 C20 Th1 55.28(10)
C21 C20 Th1 175.45(14)
C20 C21 H21A 109.5
C20 C21 H21B 109.5
H21A C21 H21B 109.5
C20 C21 H21C 109.5
H21A C21 H21C 109.5
H21B C21 H21C 109.5
C23 C22 H22A 109.5
C23 C22 H22B 109.5
H22A C22 H22B 109.5
C23 C22 H22C 109.5
H22A C22 H22C 109.5
H22B C22 H22C 109.5
N6 C23 C24 107.89(17)
N6 C23 C22 111.85(17)
C24 C23 C22 110.88(18)
N6 C23 H23 108.7
C24 C23 H23 108.7
C22 C23 H23 108.7
C23 C24 H24A 109.5
C23 C24 H24B 109.5
H24A C24 H24B 109.5
C23 C24 H24C 109.5
H24A C24 H24C 109.5
H24B C24 H24C 109.5
C26 C25 Th1 175.71(18)
C25 C26 C27 179.2(3)
C33 C27 C28 117.77(19)
C33 C27 C26 120.89(19)
C28 C27 C26 121.33(19)
C29 C28 C27 120.8(2)
C29 C28 H28 119.6
C27 C28 H28 119.6
C28 C29 C30 121.5(2)
C28 C29 H29 119.2
C30 C29 H29 119.2
C32 C30 C29 117.5(2)
C32 C30 C31 121.9(2)
C29 C30 C31 120.6(2)
C30 C31 H31A 109.5
C30 C31 H31B 109.5
H31A C31 H31B 109.5
C30 C31 H31C 109.5
H31A C31 H31C 109.5
H31B C31 H31C 109.5
C33 C32 C30 121.7(2)
C33 C32 H32 119.2
C30 C32 H32 119.2
C32 C33 C27 120.7(2)
C32 C33 H33 119.6
C27 C33 H33 119.6
C4 N1 C2 120.78(17)
C4 N1 Th1 93.20(12)
C2 N1 Th1 144.02(13)
C4 N2 C7 123.82(17)
C4 N2 Th1 98.69(12)
C7 N2 Th1 137.17(13)
C12 N3 C10 123.09(17)
C12 N3 Th1 94.48(12)
C10 N3 Th1 142.41(13)
C12 N4 C15 122.92(17)
C12 N4 Th1 98.51(12)
C15 N4 Th1 138.51(13)
C20 N5 C18 120.61(17)
C20 N5 Th1 93.71(12)
C18 N5 Th1 145.38(13)
C20 N6 C23 124.04(17)
C20 N6 Th1 98.11(12)
C23 N6 Th1 137.84(13)
N4 Th1 N2 118.75(6)
N4 Th1 N6 119.85(6)
N2 Th1 N6 117.55(6)
N4 Th1 N3 53.53(5)
N2 Th1 N3 89.21(6)
N6 Th1 N3 144.32(6)
N4 Th1 C25 84.31(6)
N2 Th1 C25 84.27(6)
N6 Th1 C25 81.78(6)
N3 Th1 C25 126.68(6)
N4 Th1 N5 86.92(6)
N2 Th1 N5 147.33(6)
N6 Th1 N5 53.29(6)
N3 Th1 N5 91.31(6)
C25 Th1 N5 120.41(6)
N4 Th1 N1 147.06(5)
N2 Th1 N1 53.14(5)
N6 Th1 N1 85.80(5)
N3 Th1 N1 93.54(5)
C25 Th1 N1 122.11(6)
N5 Th1 N1 94.24(5)
N4 Th1 C12 26.64(6)
N2 Th1 C12 105.58(6)
N6 Th1 C12 136.76(5)
N3 Th1 C12 26.89(5)
C25 Th1 C12 106.35(6)
N5 Th1 C12 88.57(5)
N1 Th1 C12 120.41(6)
N4 Th1 C20 103.44(6)
N2 Th1 C20 137.81(6)
N6 Th1 C20 26.61(6)
N3 Th1 C20 118.03(6)
C25 Th1 C20 100.82(6)
N5 Th1 C20 26.74(6)
N1 Th1 C20 91.26(5)
C12 Th1 C20 112.72(6)
N4 Th1 C4 139.35(6)
N2 Th1 C4 26.57(6)
N6 Th1 C4 100.80(5)
N3 Th1 C4 93.83(5)
C25 Th1 C4 102.32(6)
N5 Th1 C4 120.95(6)
N1 Th1 C4 26.75(6)
C12 Th1 C4 117.85(5)
C20 Th1 C4 114.25(6)

loop_
_geom_bond_atom_site_label_1
_geom_bond_atom_site_label_2
_geom_bond_distance
C1 C2 1.514(3)
C1 H1A 0.9800
C1 H1B 0.9800
C1 H1C 0.9800
C2 N1 1.472(3)
C2 C3 1.514(3)
C2 H2 1.0000
C3 H3A 0.9800
C3 H3B 0.9800
C3 H3C 0.9800
C4 N1 1.330(3)
C4 N2 1.335(3)
C4 C5 1.514(3)
C4 Th1 2.951(2)
C5 H5A 0.9800
C5 H5B 0.9800
C5 H5C 0.9800
C6 C7 1.527(3)
C6 H6A 0.9800
C6 H6B 0.9800
C6 H6C 0.9800
C7 N2 1.467(3)
C7 C8 1.522(3)
C7 H7 1.0000
C8 H8A 0.9800
C8 H8B 0.9800
C8 H8C 0.9800
C9 C10 1.516(3)
C9 H9A 0.9800
C9 H9B 0.9800
C9 H9C 0.9800
C10 N3 1.463(3)
C10 C11 1.518(3)
C10 H10 1.0000
C11 H11A 0.9800
C11 H11B 0.9800
C11 H11C 0.9800
C12 N4 1.335(3)
C12 N3 1.336(3)
C12 C13 1.510(3)
C12 Th1 2.944(2)
C13 H13A 0.9800
C13 H13B 0.9800
C13 H13C 0.9800
C14 C15 1.521(3)
C14 H14A 0.9800
C14 H14B 0.9800
C14 H14C 0.9800
C15 N4 1.465(3)
C15 C16 1.523(3)
C15 H15 1.0000
C16 H16A 0.9800
C16 H16B 0.9800
C16 H16C 0.9800
C17 C18 1.521(3)
C17 H17A 0.9800
C17 H17B 0.9800
C17 H17C 0.9800
C18 N5 1.472(3)
C18 C19 1.527(3)
C18 H18 1.0000
C19 H19A 0.9800
C19 H19B 0.9800
C19 H19C 0.9800
C20 N5 1.328(3)
C20 N6 1.332(3)
C20 C21 1.514(3)
C20 Th1 2.945(2)
C21 H21A 0.9800
C21 H21B 0.9800
C21 H21C 0.9800
C22 C23 1.528(3)
C22 H22A 0.9800
C22 H22B 0.9800
C22 H22C 0.9800
C23 N6 1.464(3)
C23 C24 1.521(3)
C23 H23 1.0000
C24 H24A 0.9800
C24 H24B 0.9800
C24 H24C 0.9800
C25 C26 1.219(3)
C25 Th1 2.542(2)
C26 C27 1.440(3)
C27 C33 1.396(3)
C27 C28 1.399(3)
C28 C29 1.387(3)
C28 H28 0.9500
C29 C30 1.390(3)
C29 H29 0.9500
C30 C32 1.388(3)
C30 C31 1.510(3)
C31 H31A 0.9800
C31 H31B 0.9800
C31 H31C 0.9800
C32 C33 1.387(3)
C32 H32 0.9500
C33 H33 0.9500
N1 Th1 2.5605(16)
N2 Th1 2.4373(17)
N3 Th1 2.5216(17)
N4 Th1 2.4341(17)
N5 Th1 2.5442(17)
N6 Th1 2.4451(16)
